data_2105626
loop_
_publ_author_name
'Iwasaki, Fujiko'
'Yoshikawa, Joseph H.'
'Yamamoto, Hajime'
'Takada, Kiwamu'
'Kan-nari, Eiji'
'Yasui, Masanori'
'Ishida, Takayuki'
'Nogami, Takashi'

_publ_section_title
;
 TEMPO radicals showing magnetic interactions. II.
 4-(Benzylideneamino)-TEMPO and related compounds
;
_journal_issue 6
_journal_name_full 'Acta Crystallographica Section B'
_journal_page_first 1057
_journal_page_last 1067
_journal_paper_doi 10.1107/S0108768199007326
_journal_volume 55
_journal_year 1999
_chemical_formula_sum 'C16 H23 N2 O'
_chemical_formula_weight 259.37
_chemical_melting_point ?
_chemical_name_common Ph-TEMPO
_chemical_name_systematic 4-benzylideneamino-2,2,6,6-tetramethylpiperidin-1-oxyl
_space_group_IT_number 14
_symmetry_cell_setting monoclinic
_symmetry_space_group_name_Hall '-P 2ybc'
_symmetry_space_group_name_H-M 'P 1 21/c 1'
_audit_creation_method SHELXL-97
_cell_angle_alpha 90.00
_cell_angle_beta 110.853(9)
_cell_angle_gamma 90.00
_cell_formula_units_Z 4
_cell_length_a 12.5774(14)
_cell_length_b 11.6228(16)
_cell_length_c 10.8229(17)
_cell_measurement_reflns_used 25
_cell_measurement_temperature 100
_cell_measurement_theta_max 15.2
_cell_measurement_theta_min 12.9
_cell_volume 1478.5(4)
_computing_cell_refinement 'AFC (Rigaku Co., 1994)'
_computing_data_collection 'AFC (Rigaku Co., 1994)'
_computing_data_reduction 'teXsan (MSC, 1992)'
_computing_molecular_graphics 'ORTEP II (Johnson, 1976)'
_computing_publication_material 'SHELXL-97 (Sheldrick, 1997)'
_computing_structure_refinement 'SHELXL-97 (Sheldrick, 1997)'
_computing_structure_solution 'SIR88 (Burla, et.al. 1989)'
_diffrn_ambient_temperature 100
_diffrn_measurement_device 'Rigaku AFC7R'
_diffrn_measurement_method \w-2\q
_diffrn_radiation_monochromator graphite
_diffrn_radiation_source 'Rigaku rotating anode'
_diffrn_radiation_type MoK\a
_diffrn_radiation_wavelength .71073
_diffrn_reflns_av_R_equivalents .0230
_diffrn_reflns_av_sigmaI/netI .0291
_diffrn_reflns_limit_h_max 16
_diffrn_reflns_limit_h_min 0
_diffrn_reflns_limit_k_max 15
_diffrn_reflns_limit_k_min -15
_diffrn_reflns_limit_l_max 13
_diffrn_reflns_limit_l_min -14
_diffrn_reflns_number 7062
_diffrn_reflns_theta_max 27.51
_diffrn_reflns_theta_min 2.47
_diffrn_standards_decay_% .527
_diffrn_standards_interval_count 150
_diffrn_standards_number 3
_exptl_absorpt_coefficient_mu .073
_exptl_absorpt_correction_type none
_exptl_crystal_colour orange
_exptl_crystal_density_diffrn 1.165
_exptl_crystal_density_meas ?
_exptl_crystal_description prism
_exptl_crystal_F_000 564
_exptl_crystal_size_max .35
_exptl_crystal_size_mid .35
_exptl_crystal_size_min .20
_refine_diff_density_max .268
_refine_diff_density_min -.184
_refine_ls_extinction_method none
_refine_ls_goodness_of_fit_ref 1.016
_refine_ls_hydrogen_treatment refall
_refine_ls_matrix_type full
_refine_ls_number_parameters 264
_refine_ls_number_reflns 3383
_refine_ls_number_restraints 0
_refine_ls_restrained_S_all 1.016
_refine_ls_R_factor_all .0490
_refine_ls_R_factor_gt .0358
_refine_ls_shift/su_max .001
_refine_ls_shift/su_mean .000
_refine_ls_structure_factor_coef Fsqd
_refine_ls_weighting_details 'w=1/[\s^2^(Fo^2^)+(0.0459P)^2^+0.3544P] where P=(Fo^2^+2Fc^2^)/3'
_refine_ls_weighting_scheme calc
_refine_ls_wR_factor_ref .0991
_reflns_number_gt 2731
_reflns_number_total 3383
_reflns_threshold_expression >2sigma(I)
_cod_data_source_file oa0021.cif
_cod_data_source_block 8b
_cod_depositor_comments
;
The following automatic conversions were performed:

'_chemical_melting_point' value 'not measured' was changed to '?' -
the value is undefined or not given.

Automatic conversion script
Id: cif_fix_values 1891 2012-01-12 08:04:46Z andrius 

The following automatic conversions were performed:

'_exptl_crystal_density_meas' value 'not measured' was changed to '?'
- the value is perceived as not measured.

Automatic conversion script
Id: cif_fix_values 3008 2015-01-20 13:52:24Z robertas 

The following automatic conversions were performed:

'_refine_ls_weighting_scheme' value 'calc
w=1/[\s^2^(Fo^2^)+(0.0459P)^2^+0.3544P] where P=(Fo^2^+2Fc^2^)/3' was
changed to 'calc'. New tag '_refine_ls_weighting_details' was
created. The value of the new tag was set to
'w=1/[\s^2^(Fo^2^)+(0.0459P)^2^+0.3544P] where P=(Fo^2^+2Fc^2^)/3'.

Automatic conversion script
Id: cif_fix_values 3143 2015-03-26 13:38:13Z robertas 
;
_cod_original_cell_volume 1478.5(3)
_cod_original_sg_symbol_H-M 'P 21/c       '
_cod_original_formula_sum 'C16 H23 N2 O '
_cod_database_code 2105626

loop_
_symmetry_equiv_pos_as_xyz
x,y,z
-x,1/2+y,1/2-z
-x,-y,-z
x,1/2-y,1/2+z

loop_
_atom_site_label
_atom_site_fract_x
_atom_site_fract_y
_atom_site_fract_z
_atom_site_U_iso_or_equiv
_atom_site_adp_type
_atom_site_calc_flag
_atom_site_occupancy
_atom_site_type_symbol
O1 .45309(7) .80100(7) .29639(8) .0272(2) Uani d 1 O
N1 .39996(8) .71694(8) .22244(9) .0192(2) Uani d 1 N
N2 .22530(8) .43205(8) -.00384(9) .0217(2) Uani d 1 N
C2 .47332(9) .62293(9) .20138(10) .0205(2) Uani d 1 C
C3 .40119(9) .54054(10) .09327(10) .0202(2) Uani d 1 C
C4 .28946(9) .50573(9) .10809(10) .0199(2) Uani d 1 C
C5 .22008(9) .61410(9) .10334(11) .0200(2) Uani d 1 C
C6 .27928(9) .70112(9) .21241(10) .0197(2) Uani d 1 C
C7 .21226(9) .32793(9) .02204(10) .0203(2) Uani d 1 C
C11 .14787(9) .24433(9) -.08008(10) .0200(2) Uani d 1 C
C12 .09898(9) .27602(10) -.21320(11) .0224(2) Uani d 1 C
C13 .03567(10) .19668(10) -.30631(11) .0245(2) Uani d 1 C
C14 .02034(9) .08542(10) -.26863(12) .0252(2) Uani d 1 C
C15 .06954(10) .05302(10) -.13676(12) .0258(2) Uani d 1 C
C16 .13327(9) .13204(10) -.04302(12) .0238(2) Uani d 1 C
C21 .53210(11) .56092(11) .33356(12) .0283(3) Uani d 1 C
C22 .56274(10) .67946(12) .15513(13) .0296(3) Uani d 1 C
C61 .27685(11) .66206(11) .34716(11) .0261(2) Uani d 1 C
C62 .22004(11) .81800(10) .17703(12) .0265(3) Uani d 1 C
H4 .3052(10) .4636(11) .1932(12) .019(3) Uiso d 1 H
H7 .2440(11) .2955(11) .1137(13) .022(3) Uiso d 1 H
H12 .1098(12) .3537(13) -.2398(14) .032(4) Uiso d 1 H
H13 .0043(12) .2189(12) -.3977(14) .031(4) Uiso d 1 H
H14 -.0258(13) .0283(13) -.3314(14) .037(4) Uiso d 1 H
H15 .0595(12) -.0253(12) -.1099(14) .028(3) Uiso d 1 H
H16 .1677(12) .1098(13) .0481(14) .033(4) Uiso d 1 H
H21 .4754(13) .5213(13) .3662(15) .037(4) Uiso d 1 H
H22 .5852(13) .5041(14) .3240(15) .039(4) Uiso d 1 H
H23 .5723(13) .6179(13) .3999(15) .037(4) Uiso d 1 H
H24 .5270(13) .7189(13) .0676(15) .036(4) Uiso d 1 H
H25 .6155(13) .6195(13) .1459(15) .037(4) Uiso d 1 H
H26 .6048(14) .7397(14) .2184(16) .046(4) Uiso d 1 H
H31 .3833(11) .5781(11) .0035(13) .022(3) Uiso d 1 H
H32 .4467(12) .4718(13) .0945(14) .031(4) Uiso d 1 H
H51 .1445(11) .5940(12) .1095(13) .025(3) Uiso d 1 H
H52 .2051(11) .6517(12) .0143(13) .027(3) Uiso d 1 H
H61 .3023(12) .5813(13) .3674(14) .033(4) Uiso d 1 H
H62 .1970(13) .6676(13) .3462(14) .037(4) Uiso d 1 H
H63 .3271(12) .7111(12) .4193(14) .029(4) Uiso d 1 H
H64 .1359(13) .8067(12) .1584(14) .033(4) Uiso d 1 H
H65 .2509(13) .8741(13) .2497(15) .036(4) Uiso d 1 H
H66 .2311(12) .8528(13) .0962(15) .034(4) Uiso d 1 H

loop_
_atom_site_aniso_label
_atom_site_aniso_U_11
_atom_site_aniso_U_22
_atom_site_aniso_U_33
_atom_site_aniso_U_12
_atom_site_aniso_U_13
_atom_site_aniso_U_23
O1 .0310(4) .0203(4) .0280(4) -.0068(3) .0076(3) -.0086(3)
N1 .0220(4) .0162(4) .0183(4) -.0018(3) .0059(3) -.0029(3)
N2 .0238(5) .0203(5) .0184(4) -.0018(4) .0042(4) -.0022(3)
C2 .0189(5) .0215(5) .0190(5) .0013(4) .0041(4) -.0040(4)
C3 .0210(5) .0196(5) .0176(5) .0020(4) .0038(4) -.0034(4)
C4 .0242(5) .0172(5) .0153(5) -.0021(4) .0034(4) -.0019(4)
C5 .0194(5) .0206(5) .0194(5) -.0013(4) .0062(4) -.0015(4)
C6 .0217(5) .0190(5) .0195(5) -.0001(4) .0088(4) -.0016(4)
C7 .0202(5) .0198(5) .0186(5) .0006(4) .0039(4) -.0011(4)
C11 .0183(5) .0188(5) .0211(5) .0008(4) .0048(4) -.0030(4)
C12 .0221(5) .0222(6) .0220(5) -.0009(4) .0068(4) -.0019(4)
C13 .0221(5) .0292(6) .0207(5) -.0018(4) .0058(4) -.0051(4)
C14 .0210(5) .0250(6) .0281(6) -.0020(4) .0069(4) -.0102(5)
C15 .0245(5) .0178(5) .0333(6) -.0001(4) .0082(5) -.0032(5)
C16 .0235(5) .0198(5) .0245(5) .0017(4) .0040(4) -.0007(4)
C21 .0287(6) .0283(6) .0202(5) .0058(5) -.0007(4) -.0034(5)
C22 .0218(5) .0395(7) .0278(6) -.0060(5) .0090(5) -.0095(5)
C61 .0325(6) .0276(6) .0206(5) -.0032(5) .0126(5) -.0023(5)
C62 .0294(6) .0234(6) .0276(6) .0057(5) .0114(5) -.0020(5)

loop_
_atom_type_symbol
_atom_type_description
_atom_type_scat_dispersion_real
_atom_type_scat_dispersion_imag
_atom_type_scat_source
C C .0033 .0016 'International Tables Vol C Tables 4.2.6.8 and 6.1.1.4'
H H .0000 .0000 'International Tables Vol C Tables 4.2.6.8 and 6.1.1.4'
N N .0061 .0033 'International Tables Vol C Tables 4.2.6.8 and 6.1.1.4'
O O .0106 .0060 'International Tables Vol C Tables 4.2.6.8 and 6.1.1.4'

loop_
_geom_angle_atom_site_label_1
_geom_angle_atom_site_label_2
_geom_angle_atom_site_label_3
_geom_angle
_geom_angle_publ_flag
O1 N1 C6 115.29(8) no
O1 N1 C2 115.84(8) no
C6 N1 C2 124.31(8) no
C7 N2 C4 116.84(9) no
N1 C2 C22 107.47(9) no
N1 C2 C3 110.01(8) no
C22 C2 C3 108.78(9) no
N1 C2 C21 108.58(9) no
C22 C2 C21 109.85(10) no
C3 C2 C21 112.05(9) no
C4 C3 C2 113.73(9) no
C4 C3 H31 108.5(7) no
C2 C3 H31 109.3(7) no
C4 C3 H32 109.7(8) no
C2 C3 H32 108.3(8) no
H31 C3 H32 107.0(11) no
N2 C4 C5 108.33(9) no
N2 C4 C3 108.93(8) no
C5 C4 C3 108.39(9) no
N2 C4 H4 110.2(7) no
C5 C4 H4 111.1(7) no
C3 C4 H4 109.8(7) no
C4 C5 C6 113.87(9) no
C4 C5 H51 110.5(8) no
C6 C5 H51 108.3(8) no
C4 C5 H52 107.4(8) no
C6 C5 H52 108.9(8) no
H51 C5 H52 107.7(10) no
N1 C6 C62 107.47(9) no
N1 C6 C5 109.87(8) no
C62 C6 C5 109.47(9) no
N1 C6 C61 109.27(9) no
C62 C6 C61 109.08(9) no
C5 C6 C61 111.57(9) no
N2 C7 C11 122.87(10) no
N2 C7 H7 122.8(7) no
C11 C7 H7 114.4(7) no
C16 C11 C12 119.14(10) no
C16 C11 C7 119.52(10) no
C12 C11 C7 121.32(10) no
C13 C12 C11 120.04(11) no
C13 C12 H12 120.5(8) no
C11 C12 H12 119.5(8) no
C12 C13 C14 120.56(11) no
C12 C13 H13 119.2(8) no
C14 C13 H13 120.2(8) no
C13 C14 C15 119.71(10) no
C13 C14 H14 122.5(9) no
C15 C14 H14 117.8(9) no
C14 C15 C16 120.01(11) no
C14 C15 H15 120.0(8) no
C16 C15 H15 120.0(8) no
C15 C16 C11 120.53(11) no
C15 C16 H16 120.2(9) no
C11 C16 H16 119.2(9) no
C2 C21 H21 111.9(9) no
C2 C21 H22 110.0(9) no
H21 C21 H22 108.9(12) no
C2 C21 H23 108.6(9) no
H21 C21 H23 107.3(12) no
H22 C21 H23 110.1(13) no
C2 C22 H24 111.7(9) no
C2 C22 H25 109.1(9) no
H24 C22 H25 108.5(12) no
C2 C22 H26 110.5(10) no
H24 C22 H26 106.2(12) no
H25 C22 H26 110.8(12) no
C6 C61 H61 112.0(8) no
C6 C61 H62 109.2(8) no
H61 C61 H62 107.9(12) no
C6 C61 H63 110.8(8) no
H61 C61 H63 107.8(11) no
H62 C61 H63 109.0(11) no
C6 C62 H64 108.4(8) no
C6 C62 H65 111.6(8) no
H64 C62 H65 109.3(12) no
C6 C62 H66 111.4(8) no
H64 C62 H66 109.5(11) no
H65 C62 H66 106.7(11) no

loop_
_geom_bond_atom_site_label_1
_geom_bond_atom_site_label_2
_geom_bond_distance
_geom_bond_publ_flag
O1 N1 1.2888(11) yes
N1 C2 1.4988(14) yes
N1 C6 1.4941(13) yes
N2 C4 1.4683(13) yes
N2 C7 1.2659(14) yes
C2 C22 1.5323(16) no
C2 C3 1.5341(14) yes
C2 C21 1.5361(15) no
C3 C4 1.5247(15) yes
C3 H31 1.015(13) no
C3 H32 .980(15) no
C4 C5 1.5228(15) yes
C4 H4 .999(12) no
C5 C6 1.5314(14) yes
C5 H51 1.004(13) no
C5 H52 1.013(13) no
C6 C62 1.5311(15) no
C6 C61 1.5380(15) no
C7 C11 1.4779(14) yes
C7 H7 1.002(13) no
C11 C16 1.3966(16) no
C11 C12 1.3996(15) no
C12 C13 1.3887(15) no
C12 H12 .971(15) no
C13 C14 1.3899(17) no
C13 H13 .960(14) no
C14 C15 1.3902(17) no
C14 H14 .979(15) no
C15 C16 1.3914(16) no
C15 H15 .978(14) no
C16 H16 .961(14) no
C21 H21 1.012(16) no
C21 H22 .970(16) no
C21 H23 .975(16) no
C22 H24 1.003(15) no
C22 H25 .992(16) no
C22 H26 .990(17) no
C61 H61 .991(15) no
C61 H62 1.003(16) no
C61 H63 .991(14) no
C62 H64 1.013(15) no
C62 H65 .988(15) no
C62 H66 1.018(15) no

loop_
_geom_contact_atom_site_label_1
_geom_contact_atom_site_label_2
_geom_contact_distance
_geom_contact_site_symmetry_1
_geom_contact_site_symmetry_2
_geom_contact_publ_flag
O1 O1 5.5398(9) 1_555 4_565 yes
O1 O1 6.0841(9) 1_555 2_655 yes
O1 C3 3.3134(14) 1_555 2_655 yes
O1 C21 3.3654(16) 1_555 2_655 yes
O1 H32 2.422(15) 1_555 2_655 yes
O1 H22 2.657(16) 1_555 2_655 yes
O1 H24 2.755(15) 1_555 4_565 yes
O1 H31 3.028(13) 1_555 4_565 yes

loop_
_geom_torsion_atom_site_label_1
_geom_torsion_atom_site_label_2
_geom_torsion_atom_site_label_3
_geom_torsion_atom_site_label_4
_geom_torsion
_geom_torsion_publ_flag
O1 N1 C2 C3 -170.02(9) yes
O1 N1 C6 C5 169.67(8) yes
C6 N1 C2 C3 35.14(13) yes
C2 N1 C6 C5 -35.36(13) yes
N1 C2 C3 C4 -45.73(12) yes
C4 C5 C6 N1 46.37(12) yes
C2 C3 C4 C5 59.46(11) yes
C3 C4 C5 C6 -59.89(11) yes
C2 C3 C4 N2 177.14(8) yes
N2 C4 C5 C6 -177.95(9) yes
C7 N2 C4 C3 112.82(11) yes
C7 N2 C4 C5 -129.47(10) yes
O1 N1 C2 C22 -51.74(12) no
C6 N1 C2 C22 153.42(9) no
O1 N1 C2 C21 67.03(12) no
C6 N1 C2 C21 -87.80(11) no
C22 C2 C3 C4 -163.20(9) no
C21 C2 C3 C4 75.15(12) no
O1 N1 C6 C62 50.63(11) no
C2 N1 C6 C62 -154.40(9) no
O1 N1 C6 C61 -67.61(12) no
C2 N1 C6 C61 87.36(11) no
C4 C5 C6 C62 164.18(9) no
C4 C5 C6 C61 -74.98(12) no
C4 N2 C7 C11 178.84(9) no
N2 C7 C11 C16 -177.42(11) no
N2 C7 C11 C12 1.21(17) no
C16 C11 C12 C13 .82(16) no
C7 C11 C12 C13 -177.81(10) no
C11 C12 C13 C14 -.10(17) no
C12 C13 C14 C15 -.50(17) no
C13 C14 C15 C16 .36(17) no
C14 C15 C16 C11 .37(17) no
C12 C11 C16 C15 -.96(17) no
C7 C11 C16 C15 177.70(10) no
